data_1533176
loop_
_publ_author_name
'Fu, W.T.'
'Visser, D.'
'Knight, K.S.'
'Ijdo, D.J.W.'

_publ_section_title
;
 Temperature-induced phase transitions in Ba Tb O3
;
_journal_name_full 'Journal of Solid State Chemistry'
_journal_page_first 1667
_journal_page_last 1671
_journal_volume 177
_journal_year 2004
_chemical_formula_sum 'Ba O3 Tb'
_chemical_name_systematic 'Ba (Tb O3)'
_space_group_IT_number 74
_symmetry_space_group_name_Hall '-I 2c 2c'
_symmetry_space_group_name_H-M 'I b m m'
_cell_angle_alpha 90
_cell_angle_beta 90
_cell_angle_gamma 90
_cell_formula_units_Z 4
_cell_length_a 6.07141
_cell_length_b 6.04407
_cell_length_c 8.5256
_cell_volume 312.856
_citation_journal_id_ASTM JSSCBI
_cod_data_source_file Fu_JSSCBI_2004_1696.cif
_cod_data_source_block Ba1O3Tb1
_cod_original_cell_volume 312.8557
_cod_original_sg_symbol_Hall '-I 2b 2 (z,x,y)'
_cod_original_formula_sum 'Ba1 O3 Tb1'
_cod_database_code 1533176

loop_
_symmetry_equiv_pos_as_xyz
x,y,z
x,-y,-z+1/2
-x,y,-z
-x,-y,z+1/2
-x,-y,-z
-x,y,z-1/2
x,-y,z
x,y,-z-1/2
x+1/2,y+1/2,z+1/2
x+1/2,-y+1/2,-z+1
-x+1/2,y+1/2,-z+1/2
-x+1/2,-y+1/2,z+1
-x+1/2,-y+1/2,-z+1/2
-x+1/2,y+1/2,z
x+1/2,-y+1/2,z+1/2
x+1/2,y+1/2,-z

loop_
_atom_site_label
_atom_site_type_symbol
_atom_site_fract_x
_atom_site_fract_y
_atom_site_fract_z
_atom_site_occupancy
_atom_site_U_iso_or_equiv
O2 O-2 0.25 0.25 -0.0282 1 0.0
Ba1 Ba+2 0.5015 0 0.25 1 0.0
Tb1 Tb+4 0 0 0 1 0.0
O1 O-2 0.0525 0 0.25 1 0.0
